data_4062794
loop_
_publ_author_name
'Krug, Christopher'
'Hartwig, John F.'

_publ_section_title
;
 Reactions of an Arylrhodium Complex with Aldehydes, Imines, Ketones,
 and Alkynones. New Classes of Insertion Reactions
;
_journal_coden_ASTM ORGND7
_journal_issue 20
_journal_name_full Organometallics
_journal_page_first 4594
_journal_page_last 4607
_journal_paper_doi 10.1021/om0496582
_journal_volume 23
_journal_year 2004
_chemical_formula_sum 'C60 H74 N O3.5 P3 Rh'
_chemical_formula_weight 1061.02
_space_group_IT_number 14
_symmetry_cell_setting monoclinic
_symmetry_space_group_name_Hall '-P 2yn'
_symmetry_space_group_name_H-M 'P 1 21/n 1'
_cell_angle_alpha 90.00
_cell_angle_beta 90.85(3)
_cell_angle_gamma 90.00
_cell_formula_units_Z 4
_cell_length_a 12.122(2)
_cell_length_b 19.864(4)
_cell_length_c 22.607(5)
_cell_measurement_temperature 183(2)
_cell_volume 5443.0(19)
_diffrn_ambient_temperature 183(2)
_exptl_crystal_density_diffrn 1.295
_cod_depositor_comments
;
The following automatic conversions were performed:
'_symmetry_cell_setting' value 'Monoclinic' changed to 'monoclinic'
according to '/home/saulius/struct/CIF-dictionaries/cif_core.dic'
dictionary named 'cif_core.dic' version 2.4.1 from 2010-06-29.

Automatic conversion script
Id: cif_fix_enum 1527 2010-12-29 10:47:43Z saulius 

 Updated bibliographic information.

 Antanas Vaitkus,
 2019-10-02
;
_cod_original_sg_symbol_H-M 'P 21/n'
_cod_original_formula_sum 'C60 H74 N O3.50 P3 Rh'
_cod_database_code 4062794

loop_
_symmetry_equiv_pos_as_xyz
'x, y, z'
'-x+1/2, y+1/2, -z+1/2'
'-x, -y, -z'
'x-1/2, -y-1/2, z-1/2'

loop_
_atom_site_label
_atom_site_type_symbol
_atom_site_fract_x
_atom_site_fract_y
_atom_site_fract_z
_atom_site_U_iso_or_equiv
_atom_site_adp_type
_atom_site_occupancy
_atom_site_symmetry_multiplicity
_atom_site_calc_flag
_atom_site_refinement_flags
_atom_site_disorder_assembly
_atom_site_disorder_group
Rh1 Rh 0.53796(2) 0.156755(15) 0.819119(12) 0.02757(10) Uani 1 1 d . . .
P1 P 0.48270(8) 0.04717(5) 0.80967(4) 0.0316(2) Uani 1 1 d . . .
P2 P 0.47706(8) 0.14378(5) 0.91085(4) 0.0318(2) Uani 1 1 d . . .
P3 P 0.62541(8) 0.25851(5) 0.84299(4) 0.0346(3) Uani 1 1 d . . .
O1 O 1.0589(2) 0.05831(15) 0.67678(12) 0.0531(8) Uani 1 1 d . . .
O2 O 1.0447(2) 0.13862(14) 0.60631(11) 0.0453(7) Uani 1 1 d . . .
N1 N 0.5735(2) 0.17089(14) 0.72616(11) 0.0281(7) Uani 1 1 d . . .
C1 C 0.5817(3) -0.01682(19) 0.83581(15) 0.0325(9) Uani 1 1 d . . .
C2 C 0.5532(3) -0.0847(2) 0.83684(16) 0.0435(11) Uani 1 1 d . . .
H2A H 0.4811 -0.0982 0.8248 0.052 Uiso 1 1 calc R . .
C3 C 0.6288(4) -0.1327(2) 0.85527(18) 0.0541(12) Uani 1 1 d . . .
H3A H 0.6083 -0.1789 0.8553 0.065 Uiso 1 1 calc R . .
C4 C 0.7324(4) -0.1147(2) 0.87339(18) 0.0563(13) Uani 1 1 d . . .
H4A H 0.7843 -0.1480 0.8853 0.068 Uiso 1 1 calc R . .
C5 C 0.7612(3) -0.0475(2) 0.87435(17) 0.0505(12) Uani 1 1 d . . .
H5A H 0.8324 -0.0344 0.8882 0.061 Uiso 1 1 calc R . .
C6 C 0.6864(3) 0.0010(2) 0.85515(15) 0.0385(10) Uani 1 1 d . . .
H6A H 0.7074 0.0470 0.8553 0.046 Uiso 1 1 calc R . .
C7 C 0.4349(3) 0.00685(18) 0.74153(16) 0.0346(9) Uani 1 1 d . . .
C8 C 0.3241(3) 0.00327(19) 0.72545(18) 0.0428(10) Uani 1 1 d . . .
H8A H 0.2703 0.0208 0.7515 0.051 Uiso 1 1 calc R . .
C9 C 0.2901(4) -0.0253(2) 0.6721(2) 0.0536(12) Uani 1 1 d . . .
H9A H 0.2140 -0.0268 0.6614 0.064 Uiso 1 1 calc R . .
C10 C 0.3686(4) -0.0515(2) 0.6349(2) 0.0613(14) Uani 1 1 d . . .
H10A H 0.3460 -0.0719 0.5987 0.074 Uiso 1 1 calc R . .
C11 C 0.4780(4) -0.0485(2) 0.64950(18) 0.0577(13) Uani 1 1 d . . .
H11A H 0.5312 -0.0666 0.6235 0.069 Uiso 1 1 calc R . .
C12 C 0.5111(3) -0.01902(19) 0.70238(18) 0.0448(11) Uani 1 1 d . . .
H12A H 0.5875 -0.0165 0.7120 0.054 Uiso 1 1 calc R . .
C13 C 0.3696(3) 0.03381(19) 0.86227(15) 0.0372(10) Uani 1 1 d . . .
H13A H 0.3031 0.0597 0.8502 0.045 Uiso 1 1 calc R . .
H13B H 0.3501 -0.0145 0.8648 0.045 Uiso 1 1 calc R . .
C14 C 0.4165(3) 0.05947(18) 0.92148(16) 0.0388(10) Uani 1 1 d . . .
H14A H 0.4738 0.0280 0.9365 0.047 Uiso 1 1 calc R . .
H14B H 0.3570 0.0619 0.9509 0.047 Uiso 1 1 calc R . .
C15 C 0.3594(3) 0.19771(19) 0.92867(15) 0.0327(9) Uani 1 1 d . . .
C16 C 0.3122(3) 0.23710(19) 0.88505(15) 0.0376(10) Uani 1 1 d . . .
H16A H 0.3414 0.2360 0.8463 0.045 Uiso 1 1 calc R . .
C17 C 0.2232(3) 0.2783(2) 0.89662(17) 0.0497(12) Uani 1 1 d . . .
H17A H 0.1924 0.3054 0.8659 0.060 Uiso 1 1 calc R . .
C18 C 0.1791(3) 0.2803(2) 0.95186(17) 0.0490(11) Uani 1 1 d . . .
H18A H 0.1188 0.3093 0.9599 0.059 Uiso 1 1 calc R . .
C19 C 0.2230(3) 0.2401(2) 0.99579(17) 0.0492(12) Uani 1 1 d . . .
H19A H 0.1925 0.2410 1.0342 0.059 Uiso 1 1 calc R . .
C20 C 0.3121(3) 0.1979(2) 0.98418(16) 0.0451(11) Uani 1 1 d . . .
H20A H 0.3405 0.1692 1.0144 0.054 Uiso 1 1 calc R . .
C21 C 0.5673(3) 0.14928(19) 0.97740(14) 0.0333(9) Uani 1 1 d . . .
C22 C 0.5640(3) 0.2008(2) 1.01852(16) 0.0420(10) Uani 1 1 d . . .
H22A H 0.5130 0.2367 1.0132 0.050 Uiso 1 1 calc R . .
C23 C 0.6352(3) 0.2006(2) 1.06799(17) 0.0487(11) Uani 1 1 d . . .
H23A H 0.6311 0.2356 1.0965 0.058 Uiso 1 1 calc R . .
C24 C 0.7104(4) 0.1500(2) 1.07496(18) 0.0503(12) Uani 1 1 d . . .
H24A H 0.7580 0.1500 1.1087 0.060 Uiso 1 1 calc R . .
C25 C 0.7185(3) 0.0991(2) 1.03415(18) 0.0483(11) Uani 1 1 d . . .
H25A H 0.7728 0.0650 1.0387 0.058 Uiso 1 1 calc R . .
C26 C 0.6457(3) 0.0986(2) 0.98585(17) 0.0407(10) Uani 1 1 d . . .
H26A H 0.6495 0.0629 0.9580 0.049 Uiso 1 1 calc R . .
C27 C 0.6772(3) 0.3091(2) 0.78126(15) 0.0439(11) Uani 1 1 d . . .
H27A H 0.7183 0.2789 0.7546 0.053 Uiso 1 1 calc R . .
H27B H 0.6129 0.3267 0.7586 0.053 Uiso 1 1 calc R . .
C28 C 0.7522(4) 0.3689(2) 0.79754(18) 0.0658(14) Uani 1 1 d . . .
H28A H 0.7745 0.3921 0.7614 0.099 Uiso 1 1 calc R . .
H28B H 0.8179 0.3524 0.8188 0.099 Uiso 1 1 calc R . .
H28C H 0.7121 0.4002 0.8229 0.099 Uiso 1 1 calc R . .
C29 C 0.5596(3) 0.32391(19) 0.88918(16) 0.0439(11) Uani 1 1 d . . .
H29A H 0.5196 0.3012 0.9214 0.053 Uiso 1 1 calc R . .
H29B H 0.6185 0.3517 0.9077 0.053 Uiso 1 1 calc R . .
C30 C 0.4793(4) 0.3707(2) 0.85662(18) 0.0548(12) Uani 1 1 d . . .
H30A H 0.4491 0.4033 0.8846 0.082 Uiso 1 1 calc R . .
H30B H 0.4191 0.3441 0.8391 0.082 Uiso 1 1 calc R . .
H30C H 0.5183 0.3946 0.8253 0.082 Uiso 1 1 calc R . .
C31 C 0.7503(3) 0.2440(2) 0.88816(16) 0.0459(11) Uani 1 1 d . . .
H31A H 0.7853 0.2880 0.8970 0.055 Uiso 1 1 calc R . .
H31B H 0.7287 0.2236 0.9262 0.055 Uiso 1 1 calc R . .
C32 C 0.8342(4) 0.1988(3) 0.8590(2) 0.0796(16) Uani 1 1 d . . .
H32A H 0.8983 0.1932 0.8855 0.119 Uiso 1 1 calc R . .
H32B H 0.8576 0.2192 0.8218 0.119 Uiso 1 1 calc R . .
H32C H 0.8009 0.1547 0.8510 0.119 Uiso 1 1 calc R . .
C33 C 0.6748(3) 0.15684(18) 0.70518(14) 0.0277(8) Uani 1 1 d . . .
C34 C 0.7397(3) 0.10630(19) 0.73350(15) 0.0364(10) Uani 1 1 d . . .
H34A H 0.7097 0.0832 0.7663 0.044 Uiso 1 1 calc R . .
C35 C 0.8432(3) 0.0895(2) 0.71564(16) 0.0387(10) Uani 1 1 d . . .
H35A H 0.8822 0.0547 0.7358 0.046 Uiso 1 1 calc R . .
C36 C 0.8933(3) 0.12247(19) 0.66822(15) 0.0328(9) Uani 1 1 d . . .
C37 C 0.8316(3) 0.17130(18) 0.63914(15) 0.0330(9) Uani 1 1 d . . .
H37A H 0.8627 0.1940 0.6064 0.040 Uiso 1 1 calc R . .
C38 C 0.7263(3) 0.18806(18) 0.65622(14) 0.0312(9) Uani 1 1 d . . .
H38A H 0.6870 0.2216 0.6346 0.037 Uiso 1 1 calc R . .
C39 C 1.0047(3) 0.1022(2) 0.65179(17) 0.0401(10) Uani 1 1 d . . .
C40 C 1.1541(3) 0.1201(2) 0.58777(19) 0.0579(13) Uani 1 1 d . . .
H40A H 1.1760 0.1489 0.5547 0.087 Uiso 1 1 calc R . .
H40B H 1.1543 0.0730 0.5751 0.087 Uiso 1 1 calc R . .
H40C H 1.2063 0.1260 0.6209 0.087 Uiso 1 1 calc R . .
C41 C 0.5072(3) 0.21766(18) 0.69013(14) 0.0290(9) Uani 1 1 d . . .
H41A H 0.5478 0.2614 0.6879 0.035 Uiso 1 1 calc R . .
C42 C 0.4827(3) 0.1934(2) 0.62671(15) 0.0298(9) Uani 1 1 d . . .
C43 C 0.4507(3) 0.2395(2) 0.58400(15) 0.0403(10) Uani 1 1 d . . .
H43A H 0.4524 0.2862 0.5932 0.048 Uiso 1 1 calc R . .
C44 C 0.4162(3) 0.2191(3) 0.52791(17) 0.0530(12) Uani 1 1 d . . .
H44A H 0.3932 0.2517 0.4996 0.064 Uiso 1 1 calc R . .
C45 C 0.4152(3) 0.1518(3) 0.51315(18) 0.0557(13) Uani 1 1 d . . .
H45A H 0.3920 0.1376 0.4748 0.067 Uiso 1 1 calc R . .
C46 C 0.4483(3) 0.1056(2) 0.55483(19) 0.0532(12) Uani 1 1 d . . .
H46A H 0.4480 0.0590 0.5454 0.064 Uiso 1 1 calc R . .
C47 C 0.4825(3) 0.1266(2) 0.61116(17) 0.0435(11) Uani 1 1 d . . .
H47A H 0.5061 0.0940 0.6393 0.052 Uiso 1 1 calc R . .
C48 C 0.3939(3) 0.23110(19) 0.71623(14) 0.0288(9) Uani 1 1 d . . .
C49 C 0.3202(3) 0.17868(19) 0.72513(15) 0.0355(9) Uani 1 1 d . . .
H49A H 0.3443 0.1335 0.7209 0.043 Uiso 1 1 calc R . .
C50 C 0.2122(3) 0.1915(2) 0.74010(15) 0.0411(10) Uani 1 1 d . . .
H50A H 0.1634 0.1547 0.7460 0.049 Uiso 1 1 calc R . .
C51 C 0.1735(3) 0.2561(2) 0.74664(15) 0.0409(10) Uani 1 1 d . . .
C52 C 0.2466(3) 0.3084(2) 0.73856(15) 0.0408(10) Uani 1 1 d . . .
H52A H 0.2219 0.3534 0.7434 0.049 Uiso 1 1 calc R . .
C53 C 0.3551(3) 0.29653(19) 0.72356(14) 0.0336(9) Uani 1 1 d . . .
H53A H 0.4037 0.3335 0.7182 0.040 Uiso 1 1 calc R . .
C54 C 0.0552(4) 0.2674(3) 0.7618(2) 0.0954(19) Uani 1 1 d . . .
H54A H 0.0178 0.2239 0.7653 0.143 Uiso 1 1 calc R . .
H54B H 0.0192 0.2941 0.7306 0.143 Uiso 1 1 calc R . .
H54C H 0.0512 0.2916 0.7995 0.143 Uiso 1 1 calc R . .
O3 O 0.0727(3) 0.03099(16) 0.90575(14) 0.0728(10) Uani 1 1 d . . .
C55 C 0.0643(7) 0.0871(3) 0.9967(3) 0.152(3) Uani 1 1 d . . .
H55A H 0.0555 0.1317 1.0145 0.229 Uiso 1 1 calc R . .
H55B H 0.1355 0.0680 1.0091 0.229 Uiso 1 1 calc R . .
H55C H 0.0046 0.0575 1.0097 0.229 Uiso 1 1 calc R . .
C56 C 0.0604(6) 0.0927(3) 0.9357(3) 0.105(2) Uani 1 1 d . . .
H56A H 0.1195 0.1238 0.9232 0.126 Uiso 1 1 calc R . .
H56B H -0.0111 0.1130 0.9238 0.126 Uiso 1 1 calc R . .
C57 C 0.0490(4) 0.0370(2) 0.8454(2) 0.0578(12) Uani 1 1 d . . .
H57A H 0.1003 0.0694 0.8272 0.069 Uiso 1 1 calc R . .
H57B H -0.0272 0.0539 0.8395 0.069 Uiso 1 1 calc R . .
C58 C 0.0605(4) -0.0305(2) 0.81665(18) 0.0644(14) Uani 1 1 d . . .
H58A H 0.0441 -0.0265 0.7742 0.097 Uiso 1 1 calc R . .
H58B H 0.0088 -0.0623 0.8345 0.097 Uiso 1 1 calc R . .
H58C H 0.1361 -0.0469 0.8224 0.097 Uiso 1 1 calc R . .
O4 O 1.0466(4) 0.0070(3) 0.47911(19) 0.1414(19) Uani 1 1 d . . .
C59 C 1.2304(10) -0.0172(6) 0.4475(5) 0.109(5) Uani 0.50 1 d P . .
H59A H 1.2945 -0.0471 0.4513 0.164 Uiso 0.50 1 calc PR . .
H59B H 1.2519 0.0287 0.4585 0.164 Uiso 0.50 1 calc PR . .
H59C H 1.2031 -0.0177 0.4064 0.164 Uiso 0.50 1 calc PR . .
C60 C 1.1410(6) -0.0412(4) 0.4876(3) 0.108(4) Uani 0.93(2) 1 d P . .
H60A H 1.1672 -0.0410 0.5293 0.130 Uiso 1.00(9) 1 calc R . .
H60B H 1.1181 -0.0875 0.4770 0.130 Uiso 0.91(10) 1 calc PR . .

loop_
_atom_site_aniso_label
_atom_site_aniso_U_11
_atom_site_aniso_U_22
_atom_site_aniso_U_33
_atom_site_aniso_U_23
_atom_site_aniso_U_13
_atom_site_aniso_U_12
Rh1 0.02781(17) 0.02720(17) 0.02769(15) 0.00375(14) 0.00041(11) -0.00051(15)
P1 0.0300(6) 0.0284(6) 0.0365(5) 0.0028(5) 0.0006(4) 0.0007(5)
P2 0.0346(6) 0.0310(6) 0.0298(5) 0.0051(4) 0.0019(4) 0.0005(5)
P3 0.0375(6) 0.0342(6) 0.0320(5) 0.0023(5) -0.0031(4) -0.0071(5)
O1 0.0351(18) 0.058(2) 0.067(2) 0.0069(16) 0.0066(14) 0.0113(16)
O2 0.0307(16) 0.0519(19) 0.0537(17) 0.0015(14) 0.0118(13) 0.0002(15)
N1 0.0248(17) 0.0338(19) 0.0259(15) 0.0028(13) 0.0002(13) -0.0006(15)
C1 0.034(2) 0.029(2) 0.034(2) 0.0061(17) 0.0027(17) 0.0084(19)
C2 0.051(3) 0.038(3) 0.042(2) 0.005(2) 0.002(2) 0.009(2)
C3 0.080(4) 0.035(3) 0.047(3) 0.012(2) 0.007(3) 0.013(3)
C4 0.069(4) 0.058(3) 0.042(3) 0.021(2) 0.009(2) 0.029(3)
C5 0.040(3) 0.062(3) 0.049(3) 0.017(2) 0.005(2) 0.011(3)
C6 0.041(3) 0.039(2) 0.036(2) 0.0166(19) 0.0042(19) 0.006(2)
C7 0.036(2) 0.019(2) 0.049(2) -0.0026(18) -0.0024(19) 0.0035(19)
C8 0.043(3) 0.027(2) 0.058(3) 0.004(2) -0.006(2) -0.004(2)
C9 0.055(3) 0.035(3) 0.071(3) 0.002(2) -0.022(3) -0.006(2)
C10 0.088(4) 0.029(3) 0.066(3) -0.007(2) -0.029(3) 0.004(3)
C11 0.083(4) 0.044(3) 0.046(3) -0.010(2) -0.013(3) 0.025(3)
C12 0.042(3) 0.035(3) 0.056(3) -0.003(2) -0.009(2) 0.010(2)
C13 0.034(2) 0.031(2) 0.047(2) 0.0039(19) 0.0071(18) -0.0057(19)
C14 0.039(2) 0.037(2) 0.041(2) 0.0091(19) 0.0132(18) -0.002(2)
C15 0.032(2) 0.032(2) 0.033(2) 0.0009(18) 0.0017(17) -0.0030(19)
C16 0.042(3) 0.043(3) 0.028(2) 0.0004(18) 0.0023(18) 0.004(2)
C17 0.057(3) 0.052(3) 0.040(2) 0.006(2) 0.007(2) 0.016(3)
C18 0.053(3) 0.047(3) 0.048(3) -0.004(2) 0.007(2) 0.017(2)
C19 0.051(3) 0.060(3) 0.037(2) -0.004(2) 0.013(2) 0.002(3)
C20 0.049(3) 0.049(3) 0.038(2) 0.006(2) 0.004(2) 0.003(2)
C21 0.039(2) 0.037(2) 0.0242(19) 0.0113(18) 0.0029(16) -0.005(2)
C22 0.051(3) 0.041(3) 0.035(2) 0.008(2) -0.0019(19) -0.005(2)
C23 0.053(3) 0.053(3) 0.039(2) 0.002(2) -0.002(2) -0.013(3)
C24 0.047(3) 0.065(3) 0.039(2) 0.014(2) -0.011(2) -0.014(3)
C25 0.045(3) 0.053(3) 0.046(3) 0.019(2) -0.001(2) -0.001(2)
C26 0.046(3) 0.039(3) 0.037(2) 0.0086(19) 0.001(2) 0.000(2)
C27 0.055(3) 0.038(3) 0.038(2) 0.0041(19) -0.0008(19) -0.016(2)
C28 0.089(4) 0.062(3) 0.046(3) 0.003(2) 0.003(2) -0.042(3)
C29 0.054(3) 0.037(3) 0.040(2) -0.0048(19) -0.006(2) -0.008(2)
C30 0.067(3) 0.039(3) 0.058(3) -0.003(2) -0.008(2) 0.009(2)
C31 0.043(3) 0.052(3) 0.042(2) 0.002(2) -0.0097(19) -0.011(2)
C32 0.047(3) 0.091(4) 0.100(4) -0.011(3) -0.027(3) 0.007(3)
C33 0.026(2) 0.028(2) 0.0288(19) 0.0014(17) 0.0001(16) -0.0033(19)
C34 0.035(3) 0.040(3) 0.034(2) 0.0094(18) 0.0016(18) 0.002(2)
C35 0.032(2) 0.044(3) 0.040(2) 0.007(2) -0.0052(18) 0.006(2)
C36 0.030(2) 0.032(2) 0.036(2) -0.0007(18) 0.0001(17) 0.003(2)
C37 0.031(2) 0.036(2) 0.032(2) 0.0004(17) 0.0059(17) -0.0053(19)
C38 0.035(2) 0.027(2) 0.032(2) 0.0035(17) -0.0025(17) 0.0023(19)
C39 0.036(3) 0.040(3) 0.044(3) -0.006(2) -0.002(2) -0.002(2)
C40 0.038(3) 0.064(3) 0.072(3) -0.008(3) 0.021(2) 0.001(3)
C41 0.027(2) 0.029(2) 0.031(2) 0.0019(17) 0.0012(16) 0.0011(18)
C42 0.022(2) 0.035(2) 0.032(2) -0.0013(18) 0.0008(16) 0.0053(19)
C43 0.035(2) 0.051(3) 0.035(2) 0.000(2) 0.0019(18) 0.009(2)
C44 0.048(3) 0.084(4) 0.028(2) 0.005(2) -0.0050(19) 0.020(3)
C45 0.037(3) 0.092(4) 0.038(2) -0.013(3) -0.0080(19) 0.010(3)
C46 0.047(3) 0.056(3) 0.056(3) -0.026(2) -0.003(2) 0.000(2)
C47 0.043(3) 0.046(3) 0.042(2) -0.001(2) -0.0011(19) -0.004(2)
C48 0.034(2) 0.032(2) 0.0197(18) 0.0023(16) -0.0038(16) 0.000(2)
C49 0.039(3) 0.030(2) 0.038(2) 0.0047(17) -0.0009(18) -0.001(2)
C50 0.034(3) 0.047(3) 0.042(2) 0.002(2) 0.0059(19) -0.006(2)
C51 0.029(2) 0.061(3) 0.033(2) -0.001(2) 0.0062(17) 0.007(2)
C52 0.042(3) 0.041(3) 0.039(2) -0.005(2) -0.0002(19) 0.016(2)
C53 0.036(2) 0.032(2) 0.033(2) 0.0020(17) -0.0004(17) 0.002(2)
C54 0.075(4) 0.105(5) 0.106(5) 0.003(4) 0.001(3) 0.003(4)
O3 0.104(3) 0.055(2) 0.059(2) -0.0009(17) 0.0054(18) -0.007(2)
C55 0.277(10) 0.097(6) 0.084(5) -0.032(4) 0.049(6) -0.070(6)
C56 0.165(7) 0.066(4) 0.083(5) -0.017(4) -0.014(4) -0.002(4)
C57 0.055(3) 0.055(3) 0.063(3) 0.003(3) -0.004(2) -0.001(3)
C58 0.067(4) 0.067(4) 0.059(3) -0.008(3) 0.004(2) 0.004(3)
O4 0.183(6) 0.147(5) 0.094(4) -0.003(3) -0.007(3) -0.028(4)
C59 0.102(10) 0.118(12) 0.108(10) -0.047(8) 0.020(8) -0.028(9)
C60 0.125(8) 0.098(7) 0.099(6) -0.027(5) -0.051(5) 0.045(5)

loop_
_geom_bond_atom_site_label_1
_geom_bond_atom_site_label_2
_geom_bond_distance
_geom_bond_site_symmetry_2
_geom_bond_publ_flag
Rh1 N1 2.170(3) . ?
Rh1 P2 2.2266(11) . ?
Rh1 P1 2.2866(11) . ?
Rh1 P3 2.3416(11) . ?
P1 C7 1.823(4) . ?
P1 C1 1.840(4) . ?
P1 C13 1.848(3) . ?
P2 C15 1.834(4) . ?
P2 C21 1.851(4) . ?
P2 C14 1.846(4) . ?
P3 C27 1.838(4) . ?
P3 C31 1.836(4) . ?
P3 C29 1.854(4) . ?
O1 C39 1.225(4) . ?
O2 C39 1.353(4) . ?
O2 C40 1.445(4) . ?
N1 C33 1.352(4) . ?
N1 C41 1.467(4) . ?
C1 C6 1.382(5) . ?
C1 C2 1.393(5) . ?
C2 C3 1.383(5) . ?
C3 C4 1.363(6) . ?
C4 C5 1.379(6) . ?
C5 C6 1.387(5) . ?
C7 C12 1.388(5) . ?
C7 C8 1.388(5) . ?
C8 C9 1.390(5) . ?
C9 C10 1.381(6) . ?
C10 C11 1.363(6) . ?
C11 C12 1.385(5) . ?
C13 C14 1.534(5) . ?
C15 C20 1.387(5) . ?
C15 C16 1.377(5) . ?
C16 C17 1.382(5) . ?
C17 C18 1.366(5) . ?
C18 C19 1.376(5) . ?
C19 C20 1.395(5) . ?
C21 C22 1.384(5) . ?
C21 C26 1.395(5) . ?
C22 C23 1.402(5) . ?
C23 C24 1.364(6) . ?
C24 C25 1.373(5) . ?
C25 C26 1.394(5) . ?
C27 C28 1.537(5) . ?
C29 C30 1.527(5) . ?
C31 C32 1.515(6) . ?
C33 C38 1.422(4) . ?
C33 C34 1.422(5) . ?
C34 C35 1.365(5) . ?
C35 C36 1.402(5) . ?
C36 C37 1.385(5) . ?
C36 C39 1.462(5) . ?
C37 C38 1.379(4) . ?
C41 C48 1.527(5) . ?
C41 C42 1.537(5) . ?
C42 C47 1.373(5) . ?
C42 C43 1.382(5) . ?
C43 C44 1.390(5) . ?
C44 C45 1.379(6) . ?
C45 C46 1.370(6) . ?
C46 C47 1.397(5) . ?
C48 C53 1.393(5) . ?
C48 C49 1.389(5) . ?
C49 C50 1.380(5) . ?
C50 C51 1.375(5) . ?
C51 C52 1.379(5) . ?
C51 C54 1.497(6) . ?
C52 C53 1.383(5) . ?
O3 C57 1.396(5) . ?
O3 C56 1.411(6) . ?
C55 C56 1.382(7) . ?
C57 C58 1.497(6) . ?
O4 C60 1.502(8) . ?
O4 O4 1.509(8) 3_756 ?
C59 C60 1.501(12) . ?
